data_2235079
loop_
_publ_author_name
'Idemudia, Omoruyi G.'
'Sadimenko, Alexander P.'
'Afolayan, Anthony J.'
'Hosten, Eric C.'

_publ_section_title
;
 4-[(4-Methoxybenzylidene)amino]benzenesulfonamide
;
_journal_coeditor_code HY2541
_journal_issue 6
_journal_name_full 'Acta Crystallographica Section E'
_journal_page_first o1599
_journal_paper_doi 10.1107/S1600536812018818
_journal_volume 68
_journal_year 2012
_chemical_formula_iupac 'C14 H14 N2 O3 S'
_chemical_formula_moiety 'C14 H14 N2 O3 S'
_chemical_formula_sum 'C14 H14 N2 O3 S'
_chemical_formula_weight 290.33
_chemical_melting_point 473.15
_chemical_name_common 'Uyi C16'
_chemical_name_systematic
;
4-[(4-Methoxybenzylidene)amino]benzenesulfonamide
;
_space_group_IT_number 14
_symmetry_cell_setting monoclinic
_symmetry_space_group_name_Hall '-P 2ybc'
_symmetry_space_group_name_H-M 'P 1 21/c 1'
_atom_sites_solution_hydrogens geom
_atom_sites_solution_primary direct
_atom_sites_solution_secondary difmap
_cell_angle_alpha 90
_cell_angle_beta 100.6610(10)
_cell_angle_gamma 90
_cell_formula_units_Z 4
_cell_length_a 16.3315(5)
_cell_length_b 11.1597(3)
_cell_length_c 7.6876(3)
_cell_measurement_reflns_used 118
_cell_measurement_temperature 200.(2)
_cell_measurement_theta_max 29.27
_cell_measurement_theta_min 3.14
_cell_volume 1376.92(8)
_computing_cell_refinement 'SAINT (Bruker, 2007)'
_computing_data_collection 'APEX2 (Bruker, 2007)'
_computing_data_reduction 'SAINT (Bruker, 2007)'
_computing_molecular_graphics 'ORTEP-3 (Farrugia, 1997)'
_computing_publication_material 'PLATON (Spek, 2009) and publCIF (Westrip, 2010)'
_computing_structure_refinement 'SHELXL97 (Sheldrick, 2008)'
_computing_structure_solution 'SHELXS97 (Sheldrick, 2008)'
_diffrn_ambient_temperature 200.(2)
_diffrn_detector_area_resol_mean 8.3333
_diffrn_measured_fraction_theta_full 0.987
_diffrn_measured_fraction_theta_max 0.987
_diffrn_measurement_device_type 'Bruker APEXII CCD'
_diffrn_measurement_method '\f and \w scans'
_diffrn_radiation_monochromator graphite
_diffrn_radiation_type MoK\a
_diffrn_radiation_wavelength 0.71073
_diffrn_reflns_av_R_equivalents 0.0169
_diffrn_reflns_av_sigmaI/netI 0.0201
_diffrn_reflns_limit_h_max 21
_diffrn_reflns_limit_h_min -21
_diffrn_reflns_limit_k_max 14
_diffrn_reflns_limit_k_min -14
_diffrn_reflns_limit_l_max 8
_diffrn_reflns_limit_l_min -10
_diffrn_reflns_number 10501
_diffrn_reflns_theta_full 28.32
_diffrn_reflns_theta_max 28.32
_diffrn_reflns_theta_min 2.22
_exptl_absorpt_coefficient_mu 0.244
_exptl_absorpt_correction_T_max 0.97
_exptl_absorpt_correction_T_min 0.90
_exptl_absorpt_correction_type multi-scan
_exptl_absorpt_process_details '(SADABS; Bruker, 2001)'
_exptl_crystal_colour yellow
_exptl_crystal_density_diffrn 1.401
_exptl_crystal_density_method 'not measured'
_exptl_crystal_description platelet
_exptl_crystal_F_000 608
_exptl_crystal_size_max 0.60
_exptl_crystal_size_mid 0.33
_exptl_crystal_size_min 0.12
_refine_diff_density_max 0.412
_refine_diff_density_min -0.387
_refine_ls_extinction_method none
_refine_ls_goodness_of_fit_ref 1.084
_refine_ls_hydrogen_treatment constr
_refine_ls_matrix_type full
_refine_ls_number_parameters 182
_refine_ls_number_reflns 3383
_refine_ls_number_restraints 0
_refine_ls_restrained_S_all 1.084
_refine_ls_R_factor_all 0.0443
_refine_ls_R_factor_gt 0.0353
_refine_ls_shift/su_max 0.001
_refine_ls_shift/su_mean 0.000
_refine_ls_structure_factor_coef Fsqd
_refine_ls_weighting_details 'calc w=1/[\s^2^(Fo^2^)+(0.0391P)^2^+0.7392P] where P=(Fo^2^+2Fc^2^)/3'
_refine_ls_weighting_scheme calc
_refine_ls_wR_factor_gt 0.0874
_refine_ls_wR_factor_ref 0.0949
_reflns_number_gt 2821
_reflns_number_total 3383
_reflns_threshold_expression >2\s(I)
_cod_data_source_file hy2541.cif
_cod_data_source_block I
_cod_original_sg_symbol_H-M 'P 21/c'
_cod_database_code 2235079
_cod_database_fobs_code 2235079

loop_
_symmetry_equiv_pos_as_xyz
'x, y, z'
'-x, y+1/2, -z+1/2'
'-x, -y, -z'
'x, -y-1/2, z-1/2'

loop_
_atom_site_type_symbol
_atom_site_label
_atom_site_fract_x
_atom_site_fract_y
_atom_site_fract_z
_atom_site_U_iso_or_equiv
_atom_site_adp_type
_atom_site_calc_flag
_atom_site_refinement_flags
_atom_site_occupancy
S S1 0.663198(19) 0.87003(3) 0.83688(5) 0.02211(10) Uani d . 1
O O1 -0.04751(7) 0.67929(13) 0.0325(2) 0.0479(4) Uani d . 1
O O2 0.68589(6) 0.74895(9) 0.88958(16) 0.0306(3) Uani d . 1
O O3 0.66935(7) 0.96150(10) 0.96956(16) 0.0333(3) Uani d . 1
N N1 0.31032(7) 0.85378(10) 0.45630(17) 0.0231(2) Uani d . 1
N N2 0.72148(7) 0.90797(11) 0.69963(17) 0.0248(3) Uani d . 1
H H2A 0.719 0.8559 0.6172 0.03 Uiso d R 1
H H2B 0.7141 0.9792 0.6628 0.03 Uiso d R 1
C C1 0.27140(8) 0.75396(13) 0.4333(2) 0.0250(3) Uani d . 1
H H1 0.2986 0.6843 0.4867 0.03 Uiso calc R 1
C C2 -0.10221(11) 0.7766(2) -0.0293(3) 0.0553(6) Uani d . 1
H H2C -0.0756 0.8292 -0.1044 0.083 Uiso calc R 1
H H2D -0.1142 0.8221 0.0721 0.083 Uiso calc R 1
H H2E -0.1543 0.7451 -0.0979 0.083 Uiso calc R 1
C C11 0.18743(8) 0.74102(13) 0.3295(2) 0.0257(3) Uani d . 1
C C12 0.15750(9) 0.62521(14) 0.2867(2) 0.0319(3) Uani d . 1
H H12 0.1914 0.558 0.3275 0.038 Uiso calc R 1
C C13 0.07929(10) 0.60763(15) 0.1859(2) 0.0365(4) Uani d . 1
H H13 0.0598 0.5287 0.1558 0.044 Uiso calc R 1
C C14 0.02902(9) 0.70602(16) 0.1285(2) 0.0335(4) Uani d . 1
C C15 0.05726(9) 0.82138(15) 0.1709(2) 0.0344(4) Uani d . 1
H H15 0.0228 0.8884 0.1321 0.041 Uiso calc R 1
C C16 0.13644(9) 0.83808(14) 0.2707(2) 0.0310(3) Uani d . 1
H H16 0.1561 0.9171 0.2993 0.037 Uiso calc R 1
C C21 0.39382(8) 0.85383(12) 0.55004(19) 0.0206(3) Uani d . 1
C C22 0.44881(8) 0.75989(12) 0.5357(2) 0.0225(3) Uani d . 1
H H22 0.43 0.6923 0.4643 0.027 Uiso calc R 1
C C23 0.53057(8) 0.76496(12) 0.6253(2) 0.0223(3) Uani d . 1
H H23 0.5675 0.7002 0.6176 0.027 Uiso calc R 1
C C24 0.55836(8) 0.86504(11) 0.72618(19) 0.0199(3) Uani d . 1
C C25 0.50485(9) 0.96019(12) 0.7391(2) 0.0244(3) Uani d . 1
H H25 0.5244 1.0287 0.8077 0.029 Uiso calc R 1
C C26 0.42248(8) 0.95441(12) 0.6508(2) 0.0246(3) Uani d . 1
H H26 0.3857 1.0192 0.6592 0.03 Uiso calc R 1

loop_
_atom_site_aniso_label
_atom_site_aniso_U_11
_atom_site_aniso_U_22
_atom_site_aniso_U_33
_atom_site_aniso_U_12
_atom_site_aniso_U_13
_atom_site_aniso_U_23
S1 0.01897(16) 0.02111(17) 0.02420(19) -0.00156(11) -0.00138(12) 0.00123(13)
O1 0.0217(5) 0.0634(9) 0.0533(9) -0.0056(5) -0.0072(5) -0.0087(7)
O2 0.0250(5) 0.0263(5) 0.0377(7) 0.0009(4) -0.0015(4) 0.0113(5)
O3 0.0301(5) 0.0363(6) 0.0304(6) -0.0027(4) -0.0023(4) -0.0097(5)
N1 0.0194(5) 0.0234(6) 0.0252(6) 0.0002(4) 0.0007(4) 0.0015(5)
N2 0.0224(5) 0.0197(5) 0.0314(7) -0.0027(4) 0.0029(5) 0.0025(5)
C1 0.0216(6) 0.0235(6) 0.0284(8) -0.0005(5) 0.0010(5) 0.0029(5)
C2 0.0239(8) 0.0838(16) 0.0532(13) 0.0076(9) -0.0063(8) -0.0003(12)
C11 0.0198(6) 0.0279(7) 0.0282(8) -0.0023(5) 0.0013(5) 0.0010(6)
C12 0.0263(7) 0.0282(7) 0.0391(9) -0.0030(6) 0.0005(6) 0.0016(7)
C13 0.0282(7) 0.0346(8) 0.0440(10) -0.0092(6) -0.0002(7) -0.0053(7)
C14 0.0188(6) 0.0477(9) 0.0323(9) -0.0032(6) 0.0005(6) -0.0036(7)
C15 0.0226(7) 0.0388(9) 0.0398(10) 0.0041(6) 0.0008(6) 0.0013(7)
C16 0.0234(7) 0.0292(7) 0.0388(9) -0.0004(6) 0.0014(6) 0.0009(7)
C21 0.0191(6) 0.0199(6) 0.0217(7) -0.0003(5) 0.0013(5) 0.0036(5)
C22 0.0218(6) 0.0191(6) 0.0259(7) -0.0024(5) 0.0026(5) -0.0029(5)
C23 0.0202(6) 0.0193(6) 0.0274(7) 0.0002(5) 0.0045(5) -0.0008(5)
C24 0.0183(5) 0.0192(6) 0.0213(7) -0.0016(4) 0.0014(5) 0.0022(5)
C25 0.0254(6) 0.0176(6) 0.0281(7) -0.0009(5) 0.0000(5) -0.0023(5)
C26 0.0238(6) 0.0190(6) 0.0297(8) 0.0026(5) 0.0015(5) -0.0011(5)

loop_
_atom_type_symbol
_atom_type_description
_atom_type_scat_dispersion_real
_atom_type_scat_dispersion_imag
_atom_type_scat_source
C C 0.0033 0.0016 'International Tables Vol C Tables 4.2.6.8 and 6.1.1.4'
H H 0.0000 0.0000 'International Tables Vol C Tables 4.2.6.8 and 6.1.1.4'
N N 0.0061 0.0033 'International Tables Vol C Tables 4.2.6.8 and 6.1.1.4'
O O 0.0106 0.0060 'International Tables Vol C Tables 4.2.6.8 and 6.1.1.4'
S S 0.1246 0.1234 'International Tables Vol C Tables 4.2.6.8 and 6.1.1.4'

loop_
_geom_angle_atom_site_label_1
_geom_angle_atom_site_label_2
_geom_angle_atom_site_label_3
_geom_angle
O3 S1 O2 119.20(7)
O3 S1 N2 107.96(7)
O2 S1 N2 106.25(7)
O3 S1 C24 107.42(6)
O2 S1 C24 106.39(6)
N2 S1 C24 109.38(6)
C14 O1 C2 117.90(15)
C1 N1 C21 118.48(12)
S1 N2 H2A 110.9
S1 N2 H2B 113.8
H2A N2 H2B 114.0
N1 C1 C11 123.66(13)
N1 C1 H1 118.2
C11 C1 H1 118.2
O1 C2 H2C 109.5
O1 C2 H2D 109.5
H2C C2 H2D 109.5
O1 C2 H2E 109.5
H2C C2 H2E 109.5
H2D C2 H2E 109.5
C16 C11 C12 118.77(13)
C16 C11 C1 123.09(13)
C12 C11 C1 118.13(13)
C13 C12 C11 120.67(14)
C13 C12 H12 119.7
C11 C12 H12 119.7
C12 C13 C14 119.73(15)
C12 C13 H13 120.1
C14 C13 H13 120.1
O1 C14 C15 124.27(15)
O1 C14 C13 115.28(15)
C15 C14 C13 120.44(14)
C14 C15 C16 119.35(15)
C14 C15 H15 120.3
C16 C15 H15 120.3
C15 C16 C11 121.04(15)
C15 C16 H16 119.5
C11 C16 H16 119.5
C26 C21 C22 119.53(12)
C26 C21 N1 118.32(12)
C22 C21 N1 122.04(12)
C23 C22 C21 120.29(12)
C23 C22 H22 119.9
C21 C22 H22 119.9
C22 C23 C24 119.74(12)
C22 C23 H23 120.1
C24 C23 H23 120.1
C23 C24 C25 120.64(12)
C23 C24 S1 118.85(10)
C25 C24 S1 120.51(10)
C24 C25 C26 119.57(13)
C24 C25 H25 120.2
C26 C25 H25 120.2
C25 C26 C21 120.19(12)
C25 C26 H26 119.9
C21 C26 H26 119.9

loop_
_geom_bond_atom_site_label_1
_geom_bond_atom_site_label_2
_geom_bond_distance
S1 O3 1.4333(11)
S1 O2 1.4393(10)
S1 N2 1.6032(13)
S1 C24 1.7663(13)
O1 C14 1.3617(17)
O1 C2 1.430(2)
N1 C1 1.2786(18)
N1 C21 1.4196(16)
N2 H2A 0.8551
N2 H2B 0.8452
C1 C11 1.4607(18)
C1 H1 0.95
C2 H2C 0.98
C2 H2D 0.98
C2 H2E 0.98
C11 C16 1.390(2)
C11 C12 1.399(2)
C12 C13 1.380(2)
C12 H12 0.95
C13 C14 1.393(2)
C13 H13 0.95
C14 C15 1.386(2)
C15 C16 1.389(2)
C15 H15 0.95
C16 H16 0.95
C21 C26 1.3945(19)
C21 C22 1.3978(18)
C22 C23 1.3856(18)
C22 H22 0.95
C23 C24 1.3875(19)
C23 H23 0.95
C24 C25 1.3904(18)
C25 C26 1.3916(19)
C25 H25 0.95
C26 H26 0.95

loop_
_geom_hbond_atom_site_label_D
_geom_hbond_atom_site_label_H
_geom_hbond_atom_site_label_A
_geom_hbond_site_symmetry_A
_geom_hbond_distance_DH
_geom_hbond_distance_HA
_geom_hbond_distance_DA
_geom_hbond_angle_DHA
N2 H2A O2 4_575 0.86 2.09 2.9280(17) 166
N2 H2B N1 3_676 0.85 2.08 2.9233(17) 173
C1 H1 O3 2_646 0.95 2.55 3.4466(18) 157
C2 H2E O2 1_454 0.98 2.59 3.415(2) 141

loop_
_geom_torsion_atom_site_label_1
_geom_torsion_atom_site_label_2
_geom_torsion_atom_site_label_3
_geom_torsion_atom_site_label_4
_geom_torsion
C21 N1 C1 C11 -175.87(13)
N1 C1 C11 C16 -11.2(2)
N1 C1 C11 C12 168.42(16)
C16 C11 C12 C13 0.9(3)
C1 C11 C12 C13 -178.67(16)
C11 C12 C13 C14 -1.1(3)
C2 O1 C14 C15 0.3(3)
C2 O1 C14 C13 179.64(17)
C12 C13 C14 O1 -178.90(16)
C12 C13 C14 C15 0.4(3)
O1 C14 C15 C16 179.57(16)
C13 C14 C15 C16 0.3(3)
C14 C15 C16 C11 -0.4(3)
C12 C11 C16 C15 -0.2(2)
C1 C11 C16 C15 179.39(15)
C1 N1 C21 C26 -148.41(14)
C1 N1 C21 C22 35.4(2)
C26 C21 C22 C23 1.9(2)
N1 C21 C22 C23 178.05(13)
C21 C22 C23 C24 -1.5(2)
C22 C23 C24 C25 0.3(2)
C22 C23 C24 S1 -179.27(11)
O3 S1 C24 C23 -163.03(12)
O2 S1 C24 C23 -34.34(13)
N2 S1 C24 C23 80.04(12)
O3 S1 C24 C25 17.41(14)
O2 S1 C24 C25 146.11(12)
N2 S1 C24 C25 -99.52(13)
C23 C24 C25 C26 0.5(2)
S1 C24 C25 C26 180.00(11)
C24 C25 C26 C21 0.0(2)
C22 C21 C26 C25 -1.2(2)
N1 C21 C26 C25 -177.44(13)

loop_
_cod_related_entry_id
_cod_related_entry_database
_cod_related_entry_code
1 ChemSpider 543696
